data_7700677
loop_
_publ_author_name
'Safronov, Sergey V.'
'Gutsul, Evgenii I.'
'Golub, Igor E.'
'Dolgushin, Fedor M.'
'Nelubina, Yulia V.'
'Filippov, Oleg A.'
'Epstein, Lina M.'
'Peregudov, Alexander S.'
'Belkova, Natalia V.'
'Shubina, Elena S.'

_publ_section_title
;
 Synthesis, structural properties and reactivity of ruthenocene-based
 pincer Pd(ii) tetrahydroborate.
;
_journal_issue 33
_journal_name_full 'Dalton transactions (Cambridge, England : 2003)'
_journal_page_first 12720
_journal_page_last 12729
_journal_paper_doi 10.1039/c9dt02176k
_journal_volume 48
_journal_year 2019
_chemical_formula_moiety 'C28 H51 B P2 Pd Ru'
_chemical_formula_sum 'C28 H51 B P2 Pd Ru'
_chemical_formula_weight 667.90
_space_group_crystal_system monoclinic
_space_group_IT_number 14
_space_group_name_Hall '-P 2ybc'
_space_group_name_H-M_alt 'P 1 21/c 1'
_symmetry_space_group_name_Hall '-P 2ybc'
_symmetry_space_group_name_H-M 'P 1 21/c 1'
_atom_sites_solution_hydrogens mixed
_audit_creation_method SHELXL-2014/7
_audit_update_record
;
2018-12-03 deposited with the CCDC.    2019-07-29 downloaded from the CCDC.
;
_cell_angle_alpha 90
_cell_angle_beta 106.5607(7)
_cell_angle_gamma 90
_cell_formula_units_Z 4
_cell_length_a 10.9154(4)
_cell_length_b 18.1161(6)
_cell_length_c 15.8325(6)
_cell_measurement_reflns_used 9917
_cell_measurement_temperature 120(2)
_cell_measurement_theta_max 32.69
_cell_measurement_theta_min 2.25
_cell_volume 3000.92(19)
_computing_cell_refinement 'Bruker SAINT'
_computing_data_collection 'Bruker APEX2'
_computing_data_reduction 'Bruker SAINT'
_computing_molecular_graphics 'Bruker SHELXTL'
_computing_publication_material 'Bruker SHELXTL'
_computing_structure_refinement 'SHELXL-2014/7 (Sheldrick, 2014)'
_computing_structure_solution 'SHELXS-97 (Sheldrick 2008)'
_diffrn_ambient_temperature 120(2)
_diffrn_measured_fraction_theta_full 1.000
_diffrn_measured_fraction_theta_max 1.000
_diffrn_measurement_device_type 'Bruker APEX-II CCD'
_diffrn_measurement_method '\f and \w scans'
_diffrn_radiation_type MoK\a
_diffrn_radiation_wavelength 0.71073
_diffrn_reflns_av_R_equivalents 0.0313
_diffrn_reflns_av_unetI/netI 0.0261
_diffrn_reflns_Laue_measured_fraction_full 1.000
_diffrn_reflns_Laue_measured_fraction_max 1.000
_diffrn_reflns_limit_h_max 15
_diffrn_reflns_limit_h_min -15
_diffrn_reflns_limit_k_max 25
_diffrn_reflns_limit_k_min -25
_diffrn_reflns_limit_l_max 22
_diffrn_reflns_limit_l_min -22
_diffrn_reflns_number 38541
_diffrn_reflns_point_group_measured_fraction_full 1.000
_diffrn_reflns_point_group_measured_fraction_max 1.000
_diffrn_reflns_theta_full 25.242
_diffrn_reflns_theta_max 29.997
_diffrn_reflns_theta_min 1.750
_exptl_absorpt_coefficient_mu 1.224
_exptl_absorpt_correction_T_max 0.695
_exptl_absorpt_correction_T_min 0.607
_exptl_absorpt_correction_type multi-scan
_exptl_absorpt_process_details SADABS
_exptl_crystal_colour yellow
_exptl_crystal_density_diffrn 1.478
_exptl_crystal_description prism
_exptl_crystal_F_000 1376
_exptl_crystal_size_max 0.480
_exptl_crystal_size_mid 0.400
_exptl_crystal_size_min 0.320
_refine_diff_density_max 0.550
_refine_diff_density_min -0.850
_refine_diff_density_rms 0.085
_refine_ls_extinction_method none
_refine_ls_goodness_of_fit_ref 1.195
_refine_ls_hydrogen_treatment mixed
_refine_ls_matrix_type full
_refine_ls_number_parameters 326
_refine_ls_number_reflns 8753
_refine_ls_number_restraints 0
_refine_ls_restrained_S_all 1.195
_refine_ls_R_factor_all 0.0361
_refine_ls_R_factor_gt 0.0309
_refine_ls_shift/su_max 0.003
_refine_ls_shift/su_mean 0.000
_refine_ls_structure_factor_coef Fsqd
_refine_ls_weighting_details 'w=1/[\s^2^(Fo^2^)+(0.0151P)^2^+2.7477P] where P=(Fo^2^+2Fc^2^)/3'
_refine_ls_weighting_scheme calc
_refine_ls_wR_factor_gt 0.0574
_refine_ls_wR_factor_ref 0.0591
_reflns_Friedel_coverage 0.000
_reflns_number_gt 8016
_reflns_number_total 8753
_reflns_threshold_expression 'I > 2\s(I)'
_cod_data_source_file c9dt02176k2.cif
_cod_data_source_block 1
_cod_depositor_comments 'Adding full bibliography for 7700677--7700680.cif.'
_cod_database_code 7700677
_shelx_shelxl_version_number 2014/7
_shelx_space_group_comment
; 
The symmetry employed for this shelxl refinement is uniquely defined 
by the following loop, which should always be used as a source of 
symmetry information in preference to the above space-group names. 
They are only intended as comments. 
;
_shelx_estimated_absorpt_t_min 0.591
_shelx_estimated_absorpt_t_max 0.695

loop_
_space_group_symop_operation_xyz
'x, y, z'
'-x, y+1/2, -z+1/2'
'-x, -y, -z'
'x, -y-1/2, z-1/2'

loop_
_atom_site_label
_atom_site_type_symbol
_atom_site_fract_x
_atom_site_fract_y
_atom_site_fract_z
_atom_site_U_iso_or_equiv
_atom_site_adp_type
_atom_site_occupancy
_atom_site_site_symmetry_order
_atom_site_calc_flag
_atom_site_refinement_flags_posn
_atom_site_refinement_flags_adp
Pd1 Pd 0.14369(2) 0.57774(2) 0.77183(2) 0.01394(4) Uani 1 1 d . .
Ru1 Ru 0.37458(2) 0.73857(2) 0.86605(2) 0.01483(4) Uani 1 1 d . .
P1 P -0.00562(5) 0.65533(3) 0.80827(4) 0.01533(10) Uani 1 1 d . .
P2 P 0.31179(5) 0.53823(3) 0.71803(3) 0.01466(10) Uani 1 1 d . .
C1 C 0.22704(19) 0.67425(11) 0.76784(13) 0.0145(4) Uani 1 1 d . .
C2 C 0.3368(2) 0.68677(11) 0.73660(13) 0.0161(4) Uani 1 1 d . .
C3 C 0.3514(2) 0.76494(12) 0.72846(13) 0.0186(4) Uani 1 1 d . .
H3A H 0.4160 0.7899 0.7044 0.022 Uiso 1 1 calc R U
C4 C 0.2527(2) 0.80083(12) 0.75668(14) 0.0188(4) Uani 1 1 d . .
H4A H 0.2364 0.8552 0.7558 0.023 Uiso 1 1 calc R U
C5 C 0.1780(2) 0.74494(11) 0.78252(13) 0.0163(4) Uani 1 1 d . .
C6 C 0.4388(2) 0.68527(13) 0.99488(15) 0.0267(5) Uani 1 1 d . .
H6A H 0.4089 0.6364 1.0109 0.032 Uiso 1 1 calc R U
C7 C 0.5472(2) 0.69728(13) 0.96345(15) 0.0267(5) Uani 1 1 d . .
H7A H 0.6061 0.6583 0.9530 0.032 Uiso 1 1 calc R U
C8 C 0.5596(2) 0.77455(13) 0.95246(15) 0.0253(5) Uani 1 1 d . .
H8A H 0.6289 0.7993 0.9331 0.030 Uiso 1 1 calc R U
C9 C 0.4598(2) 0.81081(13) 0.97802(14) 0.0242(5) Uani 1 1 d . .
H9A H 0.4472 0.8654 0.9802 0.029 Uiso 1 1 calc R U
C10 C 0.3849(2) 0.75539(13) 1.00452(15) 0.0244(5) Uani 1 1 d . .
H10A H 0.3109 0.7644 1.0285 0.029 Uiso 1 1 calc R U
C11 C 0.0630(2) 0.74972(11) 0.81658(15) 0.0189(4) Uani 1 1 d . .
H11A H -0.0003 0.7848 0.7807 0.023 Uiso 1 1 calc R U
H11B H 0.0881 0.7667 0.8786 0.023 Uiso 1 1 calc R U
C12 C 0.4080(2) 0.62256(12) 0.71344(14) 0.0176(4) Uani 1 1 d . .
H12A H 0.4941 0.6185 0.7560 0.021 Uiso 1 1 calc R U
H12B H 0.4178 0.6289 0.6536 0.021 Uiso 1 1 calc R U
C13 C -0.1550(2) 0.66231(13) 0.71380(15) 0.0227(5) Uani 1 1 d . .
C14 C -0.1152(2) 0.69622(16) 0.63676(16) 0.0319(6) Uani 1 1 d . .
H14A H -0.1870 0.6937 0.5830 0.048 Uiso 1 1 calc R U
H14B H -0.0425 0.6687 0.6280 0.048 Uiso 1 1 calc R U
H14C H -0.0906 0.7479 0.6501 0.048 Uiso 1 1 calc R U
C15 C -0.2584(2) 0.71136(15) 0.73308(19) 0.0331(6) Uani 1 1 d . .
H15A H -0.3286 0.7180 0.6790 0.050 Uiso 1 1 calc R U
H15B H -0.2217 0.7595 0.7545 0.050 Uiso 1 1 calc R U
H15C H -0.2911 0.6878 0.7780 0.050 Uiso 1 1 calc R U
C16 C -0.2095(2) 0.58517(14) 0.68558(17) 0.0303(5) Uani 1 1 d . .
H16A H -0.2907 0.5898 0.6392 0.046 Uiso 1 1 calc R U
H16B H -0.2239 0.5595 0.7364 0.046 Uiso 1 1 calc R U
H16C H -0.1488 0.5570 0.6631 0.046 Uiso 1 1 calc R U
C17 C -0.0383(2) 0.64087(13) 0.91738(15) 0.0231(5) Uani 1 1 d . .
C18 C 0.0921(3) 0.62278(15) 0.98219(16) 0.0320(6) Uani 1 1 d . .
H18A H 0.0828 0.6173 1.0416 0.048 Uiso 1 1 calc R U
H18B H 0.1523 0.6629 0.9818 0.048 Uiso 1 1 calc R U
H18C H 0.1246 0.5766 0.9645 0.048 Uiso 1 1 calc R U
C19 C -0.0936(3) 0.70923(15) 0.95090(18) 0.0348(6) Uani 1 1 d . .
H19A H -0.1099 0.6977 1.0072 0.052 Uiso 1 1 calc R U
H19B H -0.1738 0.7236 0.9077 0.052 Uiso 1 1 calc R U
H19C H -0.0323 0.7500 0.9592 0.052 Uiso 1 1 calc R U
C20 C -0.1300(3) 0.57601(14) 0.91393(17) 0.0315(6) Uani 1 1 d . .
H20A H -0.1339 0.5647 0.9736 0.047 Uiso 1 1 calc R U
H20B H -0.0992 0.5326 0.8890 0.047 Uiso 1 1 calc R U
H20C H -0.2155 0.5893 0.8769 0.047 Uiso 1 1 calc R U
C21 C 0.2575(2) 0.50674(13) 0.60016(14) 0.0223(5) Uani 1 1 d . .
C22 C 0.1831(3) 0.57230(16) 0.54761(16) 0.0322(6) Uani 1 1 d . .
H22A H 0.1491 0.5584 0.4855 0.048 Uiso 1 1 calc R U
H22B H 0.2405 0.6147 0.5526 0.048 Uiso 1 1 calc R U
H22C H 0.1123 0.5855 0.5713 0.048 Uiso 1 1 calc R U
C23 C 0.3689(2) 0.48650(15) 0.56320(16) 0.0297(5) Uani 1 1 d . .
H23A H 0.3370 0.4808 0.4991 0.045 Uiso 1 1 calc R U
H23B H 0.4075 0.4400 0.5896 0.045 Uiso 1 1 calc R U
H23C H 0.4332 0.5258 0.5773 0.045 Uiso 1 1 calc R U
C24 C 0.1660(3) 0.44092(15) 0.58933(17) 0.0326(6) Uani 1 1 d . .
H24A H 0.1314 0.4292 0.5266 0.049 Uiso 1 1 calc R U
H24B H 0.0958 0.4535 0.6139 0.049 Uiso 1 1 calc R U
H24C H 0.2124 0.3981 0.6205 0.049 Uiso 1 1 calc R U
C25 C 0.4294(2) 0.47318(12) 0.79073(15) 0.0212(4) Uani 1 1 d . .
C26 C 0.4472(3) 0.50370(14) 0.88400(16) 0.0320(6) Uani 1 1 d . .
H26A H 0.5145 0.4758 0.9261 0.048 Uiso 1 1 calc R U
H26B H 0.3669 0.4989 0.8996 0.048 Uiso 1 1 calc R U
H26C H 0.4717 0.5559 0.8858 0.048 Uiso 1 1 calc R U
C27 C 0.5605(2) 0.46962(14) 0.77295(19) 0.0321(6) Uani 1 1 d . .
H27A H 0.6185 0.4390 0.8180 0.048 Uiso 1 1 calc R U
H27B H 0.5957 0.5196 0.7748 0.048 Uiso 1 1 calc R U
H27C H 0.5508 0.4480 0.7147 0.048 Uiso 1 1 calc R U
C28 C 0.3739(2) 0.39513(13) 0.78568(17) 0.0266(5) Uani 1 1 d . .
H28A H 0.4251 0.3657 0.8351 0.040 Uiso 1 1 calc R U
H28B H 0.3755 0.3720 0.7301 0.040 Uiso 1 1 calc R U
H28C H 0.2855 0.3977 0.7886 0.040 Uiso 1 1 calc R U
B1 B 0.0571(3) 0.45126(17) 0.8047(3) 0.0347(7) Uani 1 1 d . .
H1 H 0.046(2) 0.4914(13) 0.7501(15) 0.016(6) Uiso 1 1 d . .
H2 H 0.131(3) 0.4658(16) 0.866(2) 0.037(8) Uiso 1 1 d . .
H3 H 0.088(3) 0.4018(17) 0.782(2) 0.043(9) Uiso 1 1 d . .
H4 H -0.033(3) 0.4462(19) 0.814(2) 0.061(10) Uiso 1 1 d . .

loop_
_atom_site_aniso_label
_atom_site_aniso_U_11
_atom_site_aniso_U_22
_atom_site_aniso_U_33
_atom_site_aniso_U_23
_atom_site_aniso_U_13
_atom_site_aniso_U_12
Pd1 0.01616(7) 0.01115(7) 0.01632(7) -0.00181(5) 0.00756(6) -0.00204(5)
Ru1 0.01784(8) 0.01230(7) 0.01352(8) -0.00164(6) 0.00313(6) -0.00229(6)
P1 0.0172(3) 0.0143(2) 0.0162(2) -0.00129(19) 0.0076(2) -0.00042(19)
P2 0.0153(2) 0.0142(2) 0.0151(2) -0.00396(19) 0.0055(2) -0.00178(19)
C1 0.0168(10) 0.0142(9) 0.0119(9) 0.0004(7) 0.0030(7) -0.0021(7)
C2 0.0190(10) 0.0160(9) 0.0126(9) 0.0001(7) 0.0034(8) -0.0032(8)
C3 0.0228(11) 0.0182(10) 0.0146(9) 0.0012(8) 0.0051(8) -0.0052(8)
C4 0.0241(11) 0.0126(9) 0.0181(10) 0.0014(7) 0.0034(8) -0.0014(8)
C5 0.0192(10) 0.0128(9) 0.0154(9) -0.0002(7) 0.0027(8) 0.0000(7)
C6 0.0360(14) 0.0232(11) 0.0157(10) 0.0009(9) -0.0010(9) -0.0030(10)
C7 0.0257(12) 0.0247(12) 0.0224(11) -0.0052(9) -0.0047(9) 0.0037(9)
C8 0.0224(11) 0.0274(12) 0.0226(11) -0.0064(9) 0.0008(9) -0.0055(9)
C9 0.0308(13) 0.0216(11) 0.0186(10) -0.0079(9) 0.0044(9) -0.0042(9)
C10 0.0324(13) 0.0238(11) 0.0161(10) -0.0054(8) 0.0054(9) -0.0034(9)
C11 0.0202(10) 0.0127(9) 0.0251(11) -0.0014(8) 0.0084(9) 0.0009(8)
C12 0.0170(10) 0.0190(10) 0.0184(10) -0.0029(8) 0.0075(8) -0.0035(8)
C13 0.0203(11) 0.0259(11) 0.0222(11) -0.0001(9) 0.0065(9) 0.0002(9)
C14 0.0279(13) 0.0428(15) 0.0216(12) 0.0092(11) 0.0018(10) -0.0008(11)
C15 0.0212(12) 0.0353(14) 0.0419(15) -0.0005(12) 0.0075(11) 0.0060(10)
C16 0.0271(12) 0.0349(14) 0.0280(12) -0.0077(10) 0.0063(10) -0.0088(10)
C17 0.0305(12) 0.0237(11) 0.0191(10) -0.0039(9) 0.0136(9) -0.0032(9)
C18 0.0427(15) 0.0333(14) 0.0193(11) 0.0019(10) 0.0078(11) -0.0026(11)
C19 0.0461(16) 0.0341(14) 0.0320(14) -0.0114(11) 0.0239(13) -0.0033(12)
C20 0.0420(15) 0.0308(13) 0.0293(13) -0.0016(10) 0.0223(12) -0.0113(11)
C21 0.0207(11) 0.0283(12) 0.0179(10) -0.0079(9) 0.0057(9) -0.0040(9)
C22 0.0304(13) 0.0438(16) 0.0196(11) -0.0019(10) 0.0026(10) 0.0026(11)
C23 0.0283(13) 0.0388(14) 0.0248(12) -0.0138(10) 0.0119(10) -0.0036(11)
C24 0.0299(13) 0.0396(15) 0.0281(13) -0.0165(11) 0.0079(11) -0.0137(11)
C25 0.0208(11) 0.0180(10) 0.0232(11) -0.0026(8) 0.0035(9) 0.0025(8)
C26 0.0439(16) 0.0241(12) 0.0214(12) -0.0023(9) -0.0014(11) 0.0092(11)
C27 0.0200(12) 0.0269(13) 0.0469(16) -0.0013(11) 0.0055(11) 0.0033(10)
C28 0.0294(13) 0.0170(11) 0.0338(13) -0.0012(9) 0.0095(10) 0.0013(9)
B1 0.0398(18) 0.0193(13) 0.057(2) -0.0037(13) 0.0325(16) -0.0055(12)

loop_
_atom_type_symbol
_atom_type_description
_atom_type_scat_dispersion_real
_atom_type_scat_dispersion_imag
_atom_type_scat_source
C C 0.0033 0.0016 'International Tables Vol C Tables 4.2.6.8 and 6.1.1.4'
H H 0.0000 0.0000 'International Tables Vol C Tables 4.2.6.8 and 6.1.1.4'
B B 0.0013 0.0007 'International Tables Vol C Tables 4.2.6.8 and 6.1.1.4'
P P 0.1023 0.0942 'International Tables Vol C Tables 4.2.6.8 and 6.1.1.4'
Ru Ru -1.2594 0.8363 'International Tables Vol C Tables 4.2.6.8 and 6.1.1.4'
Pd Pd -0.9988 1.0072 'International Tables Vol C Tables 4.2.6.8 and 6.1.1.4'

loop_
_geom_angle_atom_site_label_1
_geom_angle_atom_site_label_2
_geom_angle_atom_site_label_3
_geom_angle
C1 Pd1 P2 81.00(6)
C1 Pd1 P1 80.59(6)
P2 Pd1 P1 160.58(2)
C1 Pd1 B1 170.34(11)
P2 Pd1 B1 99.86(7)
P1 Pd1 B1 99.32(7)
C1 Pd1 H1 167.5(7)
P2 Pd1 H1 98.3(7)
P1 Pd1 H1 98.4(7)
B1 Pd1 H1 22.2(7)
C3 Ru1 C4 38.53(8)
C3 Ru1 C5 64.33(8)
C4 Ru1 C5 38.37(8)
C3 Ru1 C2 38.45(8)
C4 Ru1 C2 64.32(8)
C5 Ru1 C2 64.12(8)
C3 Ru1 C6 161.45(9)
C4 Ru1 C6 159.04(9)
C5 Ru1 C6 126.06(9)
C2 Ru1 C6 127.66(8)
C3 Ru1 C10 158.96(9)
C4 Ru1 C10 124.87(9)
C5 Ru1 C10 111.22(9)
C2 Ru1 C10 160.70(8)
C6 Ru1 C10 38.11(9)
C3 Ru1 C9 125.61(9)
C4 Ru1 C9 110.95(9)
C5 Ru1 C9 125.31(8)
C2 Ru1 C9 160.22(8)
C6 Ru1 C9 63.78(9)
C10 Ru1 C9 38.21(9)
C3 Ru1 C8 112.58(9)
C4 Ru1 C8 126.09(9)
C5 Ru1 C8 159.42(8)
C2 Ru1 C8 127.42(9)
C6 Ru1 C8 63.57(9)
C10 Ru1 C8 63.70(9)
C9 Ru1 C8 38.03(9)
C3 Ru1 C7 127.56(9)
C4 Ru1 C7 160.54(9)
C5 Ru1 C7 160.51(9)
C2 Ru1 C7 114.00(8)
C6 Ru1 C7 37.96(10)
C10 Ru1 C7 63.55(9)
C9 Ru1 C7 63.47(9)
C8 Ru1 C7 37.80(9)
C3 Ru1 C1 63.89(8)
C4 Ru1 C1 63.77(8)
C5 Ru1 C1 37.96(7)
C2 Ru1 C1 38.10(7)
C6 Ru1 C1 113.41(8)
C10 Ru1 C1 126.52(8)
C9 Ru1 C1 159.52(8)
C8 Ru1 C1 161.40(8)
C7 Ru1 C1 128.14(8)
C11 P1 C13 103.64(10)
C11 P1 C17 103.99(10)
C13 P1 C17 113.12(11)
C11 P1 Pd1 105.97(7)
C13 P1 Pd1 110.55(7)
C17 P1 Pd1 118.02(8)
C12 P2 C25 104.09(10)
C12 P2 C21 103.38(10)
C25 P2 C21 112.69(10)
C12 P2 Pd1 105.76(7)
C25 P2 Pd1 116.01(8)
C21 P2 Pd1 113.31(7)
C5 C1 C2 107.53(17)
C5 C1 Pd1 126.01(15)
C2 C1 Pd1 125.84(15)
C5 C1 Ru1 69.36(11)
C2 C1 Ru1 69.48(11)
Pd1 C1 Ru1 133.50(10)
C3 C2 C1 108.10(18)
C3 C2 C12 131.66(19)
C1 C2 C12 120.11(18)
C3 C2 Ru1 70.37(12)
C1 C2 Ru1 72.42(11)
C12 C2 Ru1 126.14(14)
C4 C3 C2 107.90(18)
C4 C3 Ru1 70.78(12)
C2 C3 Ru1 71.18(11)
C4 C3 H3A 126.0
C2 C3 H3A 126.0
Ru1 C3 H3A 126.0
C5 C4 C3 107.93(18)
C5 C4 Ru1 70.99(12)
C3 C4 Ru1 70.69(12)
C5 C4 H4A 126.0
C3 C4 H4A 126.0
Ru1 C4 H4A 126.0
C4 C5 C1 108.47(18)
C4 C5 C11 131.58(19)
C1 C5 C11 119.91(18)
C4 C5 Ru1 70.64(12)
C1 C5 Ru1 72.68(12)
C11 C5 Ru1 124.33(15)
C7 C6 C10 108.1(2)
C7 C6 Ru1 71.57(13)
C10 C6 Ru1 70.95(13)
C7 C6 H6A 125.9
C10 C6 H6A 125.9
Ru1 C6 H6A 125.9
C8 C7 C6 108.1(2)
C8 C7 Ru1 70.81(13)
C6 C7 Ru1 70.47(13)
C8 C7 H7A 126.0
C6 C7 H7A 126.0
Ru1 C7 H7A 126.0
C7 C8 C9 108.2(2)
C7 C8 Ru1 71.39(13)
C9 C8 Ru1 70.82(13)
C7 C8 H8A 125.9
C9 C8 H8A 125.9
Ru1 C8 H8A 125.9
C8 C9 C10 107.8(2)
C8 C9 Ru1 71.15(13)
C10 C9 Ru1 70.81(12)
C8 C9 H9A 126.0
C10 C9 H9A 126.0
Ru1 C9 H9A 126.0
C6 C10 C9 107.8(2)
C6 C10 Ru1 70.93(13)
C9 C10 Ru1 70.97(13)
C6 C10 H10A 126.0
C9 C10 H10A 126.0
Ru1 C10 H10A 126.0
C5 C11 P1 106.42(14)
C5 C11 H11A 110.4
P1 C11 H11A 110.4
C5 C11 H11B 110.4
P1 C11 H11B 110.4
H11A C11 H11B 108.6
C2 C12 P2 106.76(14)
C2 C12 H12A 110.4
P2 C12 H12A 110.4
C2 C12 H12B 110.4
P2 C12 H12B 110.4
H12A C12 H12B 108.6
C15 C13 C16 109.8(2)
C15 C13 C14 108.5(2)
C16 C13 C14 107.9(2)
C15 C13 P1 113.70(17)
C16 C13 P1 110.34(17)
C14 C13 P1 106.38(16)
C13 C14 H14A 109.5
C13 C14 H14B 109.5
H14A C14 H14B 109.5
C13 C14 H14C 109.5
H14A C14 H14C 109.5
H14B C14 H14C 109.5
C13 C15 H15A 109.5
C13 C15 H15B 109.5
H15A C15 H15B 109.5
C13 C15 H15C 109.5
H15A C15 H15C 109.5
H15B C15 H15C 109.5
C13 C16 H16A 109.5
C13 C16 H16B 109.5
H16A C16 H16B 109.5
C13 C16 H16C 109.5
H16A C16 H16C 109.5
H16B C16 H16C 109.5
C18 C17 C20 109.4(2)
C18 C17 C19 108.8(2)
C20 C17 C19 108.3(2)
C18 C17 P1 105.16(16)
C20 C17 P1 111.53(16)
C19 C17 P1 113.65(17)
C17 C18 H18A 109.5
C17 C18 H18B 109.5
H18A C18 H18B 109.5
C17 C18 H18C 109.5
H18A C18 H18C 109.5
H18B C18 H18C 109.5
C17 C19 H19A 109.5
C17 C19 H19B 109.5
H19A C19 H19B 109.5
C17 C19 H19C 109.5
H19A C19 H19C 109.5
H19B C19 H19C 109.5
C17 C20 H20A 109.5
C17 C20 H20B 109.5
H20A C20 H20B 109.5
C17 C20 H20C 109.5
H20A C20 H20C 109.5
H20B C20 H20C 109.5
C24 C21 C23 109.4(2)
C24 C21 C22 108.2(2)
C23 C21 C22 109.3(2)
C24 C21 P2 110.99(16)
C23 C21 P2 113.03(16)
C22 C21 P2 105.71(16)
C21 C22 H22A 109.5
C21 C22 H22B 109.5
H22A C22 H22B 109.5
C21 C22 H22C 109.5
H22A C22 H22C 109.5
H22B C22 H22C 109.5
C21 C23 H23A 109.5
C21 C23 H23B 109.5
H23A C23 H23B 109.5
C21 C23 H23C 109.5
H23A C23 H23C 109.5
H23B C23 H23C 109.5
C21 C24 H24A 109.5
C21 C24 H24B 109.5
H24A C24 H24B 109.5
C21 C24 H24C 109.5
H24A C24 H24C 109.5
H24B C24 H24C 109.5
C28 C25 C27 109.09(19)
C28 C25 C26 108.8(2)
C27 C25 C26 108.8(2)
C28 C25 P2 110.88(16)
C27 C25 P2 115.10(17)
C26 C25 P2 103.92(15)
C25 C26 H26A 109.5
C25 C26 H26B 109.5
H26A C26 H26B 109.5
C25 C26 H26C 109.5
H26A C26 H26C 109.5
H26B C26 H26C 109.5
C25 C27 H27A 109.5
C25 C27 H27B 109.5
H27A C27 H27B 109.5
C25 C27 H27C 109.5
H27A C27 H27C 109.5
H27B C27 H27C 109.5
C25 C28 H28A 109.5
C25 C28 H28B 109.5
H28A C28 H28B 109.5
C25 C28 H28C 109.5
H28A C28 H28C 109.5
H28B C28 H28C 109.5
Pd1 B1 H1 39.6(12)
Pd1 B1 H2 75.3(15)
H1 B1 H2 115(2)
Pd1 B1 H3 121.1(17)
H1 B1 H3 106(2)
H2 B1 H3 106(2)
Pd1 B1 H4 121.5(19)
H1 B1 H4 106(2)
H2 B1 H4 112(2)
H3 B1 H4 112(3)

loop_
_geom_bond_atom_site_label_1
_geom_bond_atom_site_label_2
_geom_bond_distance
Pd1 C1 1.980(2)
Pd1 P2 2.3443(5)
Pd1 P1 2.3454(6)
Pd1 B1 2.587(3)
Pd1 H1 1.87(2)
Ru1 C3 2.173(2)
Ru1 C4 2.174(2)
Ru1 C5 2.179(2)
Ru1 C2 2.184(2)
Ru1 C6 2.184(2)
Ru1 C10 2.184(2)
Ru1 C9 2.186(2)
Ru1 C8 2.191(2)
Ru1 C7 2.198(2)
Ru1 C1 2.223(2)
P1 C11 1.856(2)
P1 C13 1.876(2)
P1 C17 1.879(2)
P2 C12 1.867(2)
P2 C25 1.876(2)
P2 C21 1.878(2)
C1 C5 1.432(3)
C1 C2 1.439(3)
C2 C3 1.435(3)
C2 C12 1.501(3)
C3 C4 1.434(3)
C3 H3A 1.0000
C4 C5 1.431(3)
C4 H4A 1.0000
C5 C11 1.504(3)
C6 C7 1.425(4)
C6 C10 1.426(3)
C6 H6A 1.0000
C7 C8 1.422(3)
C7 H7A 1.0000
C8 C9 1.426(3)
C8 H8A 1.0000
C9 C10 1.431(3)
C9 H9A 1.0000
C10 H10A 1.0000
C11 H11A 0.9900
C11 H11B 0.9900
C12 H12A 0.9900
C12 H12B 0.9900
C13 C15 1.535(3)
C13 C16 1.535(3)
C13 C14 1.535(3)
C14 H14A 0.9800
C14 H14B 0.9800
C14 H14C 0.9800
C15 H15A 0.9800
C15 H15B 0.9800
C15 H15C 0.9800
C16 H16A 0.9800
C16 H16B 0.9800
C16 H16C 0.9800
C17 C18 1.534(4)
C17 C20 1.534(3)
C17 C19 1.537(3)
C18 H18A 0.9800
C18 H18B 0.9800
C18 H18C 0.9800
C19 H19A 0.9800
C19 H19B 0.9800
C19 H19C 0.9800
C20 H20A 0.9800
C20 H20B 0.9800
C20 H20C 0.9800
C21 C24 1.533(3)
C21 C23 1.536(3)
C21 C22 1.542(3)
C22 H22A 0.9800
C22 H22B 0.9800
C22 H22C 0.9800
C23 H23A 0.9800
C23 H23B 0.9800
C23 H23C 0.9800
C24 H24A 0.9800
C24 H24B 0.9800
C24 H24C 0.9800
C25 C28 1.531(3)
C25 C27 1.536(3)
C25 C26 1.536(3)
C26 H26A 0.9800
C26 H26B 0.9800
C26 H26C 0.9800
C27 H27A 0.9800
C27 H27B 0.9800
C27 H27C 0.9800
C28 H28A 0.9800
C28 H28B 0.9800
C28 H28C 0.9800
B1 H1 1.11(2)
B1 H2 1.10(3)
B1 H3 1.05(3)
B1 H4 1.05(4)
